data_2217531
loop_
_publ_author_name
'Girish, H. R.'
'Naveen, S.'
'Vinaya, K.'
'Sridhar, M. A.'
'Shashidhara Prasad, J.'
'Rangappa, K. S.'

_publ_section_title
;
 1-Benzhydryl-4-(4-chlorophenylsulfonyl)piperazine
;
_journal_coeditor_code HG2365
_journal_issue 2
_journal_name_full 'Acta Crystallographica Section E'
_journal_page_first o358
_journal_page_last o358
_journal_paper_doi 10.1107/S1600536807067888
_journal_volume 64
_journal_year 2008
_chemical_formula_iupac 'C23 H23 Cl N2 O2 S'
_chemical_formula_moiety 'C23 H23 Cl N2 O2 S'
_chemical_formula_sum 'C23 H23 Cl N2 O2 S'
_chemical_formula_weight 426.94
_chemical_name_systematic
;
1-Benzhydryl-4-(4-chlorophenylsulfonyl)piperazine
;
_space_group_IT_number 14
_symmetry_cell_setting monoclinic
_symmetry_space_group_name_Hall '-P 2ybc'
_symmetry_space_group_name_H-M 'P 1 21/c 1'
_atom_sites_solution_hydrogens geom
_atom_sites_solution_primary direct
_atom_sites_solution_secondary difmap
_audit_creation_method SHELXL-97
_cell_angle_alpha 90
_cell_angle_beta 113.645(3)
_cell_angle_gamma 90
_cell_formula_units_Z 4
_cell_length_a 9.392(7)
_cell_length_b 13.114(10)
_cell_length_c 19.225(11)
_cell_measurement_reflns_used 7255
_cell_measurement_temperature 295(2)
_cell_measurement_theta_max 25.03
_cell_measurement_theta_min 2.31
_cell_volume 2169(3)
_computing_cell_refinement 'SCALEPACK (Otwinowski & Minor, 1997)'
_computing_data_collection 'XPRESS (MacScience, 2002)'
_computing_data_reduction 'DENZO and SCALEPACK (Otwinowski & Minor, 1997)'
_computing_molecular_graphics 'PLATON (Spek, 2003) and ORTEPII (Johnson, 1976)'
_computing_publication_material 'PLATON (Spek, 2003)'
_computing_structure_refinement 'SHELXL97 (Sheldrick, 1997)'
_computing_structure_solution 'SHELXS97 (Sheldrick, 1997)'
_diffrn_ambient_temperature 295(2)
_diffrn_detector_area_resol_mean 10.0
_diffrn_measured_fraction_theta_full 0.998
_diffrn_measured_fraction_theta_max 0.998
_diffrn_measurement_device_type 'MacScience DIPLabo 32001'
_diffrn_measurement_method \w
_diffrn_radiation_monochromator graphite
_diffrn_radiation_source 'fine-focus sealed tube'
_diffrn_radiation_type MoK\a
_diffrn_radiation_wavelength 0.71073
_diffrn_reflns_av_R_equivalents 0.0244
_diffrn_reflns_av_sigmaI/netI 0.0298
_diffrn_reflns_limit_h_max 11
_diffrn_reflns_limit_h_min -11
_diffrn_reflns_limit_k_max 15
_diffrn_reflns_limit_k_min -15
_diffrn_reflns_limit_l_max 22
_diffrn_reflns_limit_l_min -22
_diffrn_reflns_number 7255
_diffrn_reflns_theta_full 25.03
_diffrn_reflns_theta_max 25.03
_diffrn_reflns_theta_min 2.31
_diffrn_standards_decay_% 0
_diffrn_standards_number 0
_exptl_absorpt_coefficient_mu 0.294
_exptl_absorpt_correction_type none
_exptl_absorpt_process_details none
_exptl_crystal_colour white
_exptl_crystal_density_diffrn 1.307
_exptl_crystal_density_method 'not measured'
_exptl_crystal_description block
_exptl_crystal_F_000 896
_exptl_crystal_size_max 0.25
_exptl_crystal_size_mid 0.20
_exptl_crystal_size_min 0.20
_refine_diff_density_max 0.334
_refine_diff_density_min -0.267
_refine_ls_extinction_coef 0.065(4)
_refine_ls_extinction_expression FC^*^=KFC[1+0.001XFC^2^\L^3^/SIN(2\Q)]^-1/4^
_refine_ls_extinction_method 'SHELXL97 (Sheldrick, 1997)'
_refine_ls_goodness_of_fit_ref 1.077
_refine_ls_hydrogen_treatment constr
_refine_ls_matrix_type full
_refine_ls_number_parameters 263
_refine_ls_number_reflns 3818
_refine_ls_number_restraints 0
_refine_ls_restrained_S_all 1.077
_refine_ls_R_factor_all 0.0656
_refine_ls_R_factor_gt 0.0508
_refine_ls_shift/su_max 0.000
_refine_ls_shift/su_mean 0.000
_refine_ls_structure_factor_coef Fsqd
_refine_ls_weighting_details 'calc w=1/[\s^2^(Fo^2^)+(0.0781P)^2^+0.4503P] where P=(Fo^2^+2Fc^2^)/3'
_refine_ls_weighting_scheme calc
_refine_ls_wR_factor_gt 0.1347
_refine_ls_wR_factor_ref 0.1469
_reflns_number_gt 2917
_reflns_number_total 3818
_reflns_threshold_expression I>2\s(I)
_cod_data_source_file hg2365.cif
_cod_data_source_block I
_cod_depositor_comments
;
The following automatic conversions were performed:
'_symmetry_cell_setting' value 'Monoclinic' changed to 'monoclinic'
according to '/home/saulius/struct/CIF-dictionaries/cif_core.dic'
dictionary named 'cif_core.dic' version 2.4.1 from 2010-06-29.

Automatic conversion script
Id: cif_fix_enum 1527 2010-12-29 10:47:43Z saulius 

The following automatic conversions were performed:

'_symmetry_cell_setting' value 'Monoclinic' changed to 'monoclinic'
according to /home/saulius/struct/CIF-dictionaries/cif_core.dic
dictionary named 'cif_core.dic' version 2.4.1 from 2010-06-29.

Automatic conversion script
Id: cif_fix_values 1715 2011-07-08 13:25:40Z adriana 
;
_cod_original_sg_symbol_Hall '-P 2 ybc'
_cod_original_sg_symbol_H-M 'P 21/c'
_cod_database_code 2217531
_cod_database_fobs_code 2217531

loop_
_symmetry_equiv_pos_as_xyz
x,y,z
-x,1/2+y,1/2-z
-x,-y,-z
x,1/2-y,1/2+z

loop_
_atom_site_aniso_label
_atom_site_aniso_U_11
_atom_site_aniso_U_22
_atom_site_aniso_U_33
_atom_site_aniso_U_12
_atom_site_aniso_U_13
_atom_site_aniso_U_23
Cl16 0.0815(5) 0.0828(5) 0.1088(6) -0.0121(4) 0.0313(4) 0.0117(4)
S7 0.0656(4) 0.0731(4) 0.0505(4) 0.0021(3) 0.0100(3) 0.0025(3)
O8 0.0547(10) 0.0906(13) 0.0809(12) 0.0060(9) 0.0079(8) 0.0115(10)
O9 0.1093(14) 0.0931(13) 0.0481(9) 0.0001(12) 0.0181(9) -0.0040(10)
N1 0.0570(11) 0.0656(11) 0.0507(10) 0.0035(9) 0.0170(8) 0.0024(9)
N4 0.0527(10) 0.0602(11) 0.0488(9) 0.0038(8) 0.0199(8) 0.0002(8)
C2 0.0625(13) 0.0731(15) 0.0598(13) 0.0111(11) 0.0283(11) 0.0045(12)
C3 0.0561(13) 0.0687(14) 0.0586(13) 0.0073(11) 0.0258(10) 0.0003(12)
C5 0.0633(14) 0.0705(14) 0.0511(12) 0.0099(11) 0.0247(10) -0.0015(11)
C6 0.0602(14) 0.0752(16) 0.0552(13) 0.0064(11) 0.0246(10) 0.0004(12)
C10 0.0624(13) 0.0664(14) 0.0488(12) 0.0087(11) 0.0196(10) 0.0103(11)
C11 0.0962(19) 0.0804(18) 0.0711(16) 0.0040(15) 0.0502(15) 0.0042(15)
C12 0.091(2) 0.089(2) 0.096(2) -0.0023(16) 0.0603(17) 0.0113(18)
C13 0.0623(14) 0.0679(15) 0.0674(15) 0.0039(12) 0.0226(12) 0.0163(13)
C14 0.0719(15) 0.0680(15) 0.0563(13) 0.0042(12) 0.0264(11) 0.0023(12)
C15 0.0621(14) 0.0718(15) 0.0606(13) 0.0049(12) 0.0299(11) 0.0057(12)
C17 0.0547(12) 0.0559(12) 0.0539(12) -0.0037(10) 0.0171(9) -0.0030(10)
C18 0.0503(12) 0.0650(14) 0.0533(12) 0.0016(10) 0.0186(9) 0.0083(11)
C19 0.0865(18) 0.0880(18) 0.0602(14) -0.0231(15) 0.0359(13) -0.0095(14)
C20 0.093(2) 0.118(2) 0.0596(15) -0.0119(18) 0.0325(14) -0.0179(17)
C21 0.0703(17) 0.139(3) 0.0609(15) 0.0153(18) 0.0315(13) 0.0205(19)
C22 0.0742(18) 0.112(2) 0.090(2) 0.0156(17) 0.0467(16) 0.040(2)
C23 0.0617(14) 0.0716(16) 0.0852(18) 0.0061(12) 0.0305(13) 0.0190(14)
C24 0.0558(12) 0.0585(13) 0.0482(11) 0.0026(10) 0.0164(9) 0.0009(10)
C25 0.0751(16) 0.0623(14) 0.0759(16) 0.0023(12) 0.0306(13) -0.0057(13)
C26 0.087(2) 0.0782(18) 0.090(2) 0.0235(16) 0.0360(16) -0.0004(16)
C27 0.0639(16) 0.113(3) 0.0660(16) 0.0199(16) 0.0230(13) -0.0014(16)
C28 0.0571(15) 0.101(2) 0.0690(16) -0.0054(14) 0.0166(12) -0.0045(15)
C29 0.0605(14) 0.0712(15) 0.0726(15) -0.0041(12) 0.0207(12) -0.0055(13)

loop_
_atom_site_type_symbol
_atom_site_label
_atom_site_fract_x
_atom_site_fract_y
_atom_site_fract_z
_atom_site_U_iso_or_equiv
_atom_site_thermal_displace_type
_atom_site_calc_flag
_atom_site_refinement_flags
_atom_site_occupancy
Cl Cl16 0.45997(9) 0.44356(6) 0.31602(5) 0.0932(3) Uani . . 1.000
S S7 0.02536(7) 0.06459(5) 0.20336(3) 0.0673(2) Uani . . 1.000
O O8 -0.12416(19) 0.08971(15) 0.20131(11) 0.0815(7) Uani . . 1.000
O O9 0.0391(2) 0.02536(16) 0.13714(9) 0.0878(7) Uani . . 1.000
N N1 0.1012(2) -0.02030(15) 0.27063(10) 0.0592(6) Uani . . 1.000
N N4 0.28463(19) -0.12983(14) 0.40601(10) 0.0540(6) Uani . . 1.000
C C2 0.0814(3) -0.00363(19) 0.34202(13) 0.0639(8) Uani . . 1.000
C C3 0.1236(3) -0.09986(19) 0.38885(13) 0.0602(8) Uani . . 1.000
C C5 0.2974(3) -0.14861(19) 0.33344(12) 0.0611(8) Uani . . 1.000
C C6 0.2608(3) -0.05271(19) 0.28593(13) 0.0631(8) Uani . . 1.000
C C10 0.1441(3) 0.17362(19) 0.23278(12) 0.0601(8) Uani . . 1.000
C C11 0.2522(3) 0.1935(2) 0.20299(16) 0.0773(10) Uani . . 1.000
C C12 0.3485(4) 0.2768(2) 0.22841(18) 0.0847(12) Uani . . 1.000
C C13 0.3378(3) 0.3395(2) 0.28381(14) 0.0670(8) Uani . . 1.000
C C14 0.2302(3) 0.3203(2) 0.31371(13) 0.0652(8) Uani . . 1.000
C C15 0.1327(3) 0.23722(19) 0.28775(13) 0.0631(8) Uani . . 1.000
C C17 0.3273(2) -0.22232(17) 0.45406(12) 0.0563(7) Uani . . 1.000
C C18 0.3073(3) -0.20476(18) 0.52750(12) 0.0569(7) Uani . . 1.000
C C19 0.3666(3) -0.1188(2) 0.57137(15) 0.0762(10) Uani . . 1.000
C C20 0.3439(4) -0.1023(3) 0.63736(15) 0.0896(11) Uani . . 1.000
C C21 0.2629(3) -0.1724(3) 0.66053(16) 0.0884(13) Uani . . 1.000
C C22 0.2052(3) -0.2577(3) 0.61814(18) 0.0877(11) Uani . . 1.000
C C23 0.2268(3) -0.2744(2) 0.55178(16) 0.0725(9) Uani . . 1.000
C C24 0.4921(2) -0.25730(17) 0.46936(12) 0.0556(7) Uani . . 1.000
C C25 0.5204(3) -0.3596(2) 0.46298(15) 0.0710(9) Uani . . 1.000
C C26 0.6693(4) -0.3932(2) 0.47724(17) 0.0849(11) Uani . . 1.000
C C27 0.7892(3) -0.3270(3) 0.49653(15) 0.0819(13) Uani . . 1.000
C C28 0.7633(3) -0.2248(3) 0.50267(15) 0.0785(10) Uani . . 1.000
C C29 0.6157(3) -0.1903(2) 0.48981(14) 0.0700(8) Uani . . 1.000
H H2A -0.02550 0.01470 0.33090 0.0770 Uiso calc R 1.000
H H2B 0.14780 0.05190 0.37020 0.0770 Uiso calc R 1.000
H H3A 0.11070 -0.08900 0.43590 0.0720 Uiso calc R 1.000
H H3B 0.05410 -0.15440 0.36130 0.0720 Uiso calc R 1.000
H H5A 0.22580 -0.20230 0.30600 0.0730 Uiso calc R 1.000
H H5B 0.40200 -0.17110 0.34290 0.0730 Uiso calc R 1.000
H H6A 0.33330 0.00080 0.31280 0.0760 Uiso calc R 1.000
H H6B 0.27090 -0.06560 0.23850 0.0760 Uiso calc R 1.000
H H11 0.26010 0.15100 0.16600 0.0930 Uiso calc R 1.000
H H12 0.42120 0.29090 0.20820 0.1020 Uiso calc R 1.000
H H14 0.22290 0.36260 0.35100 0.0780 Uiso calc R 1.000
H H15 0.05880 0.22390 0.30740 0.0760 Uiso calc R 1.000
H H17 0.25590 -0.27700 0.42630 0.0680 Uiso calc R 1.000
H H19 0.42240 -0.07150 0.55640 0.0910 Uiso calc R 1.000
H H20 0.38330 -0.04380 0.66600 0.1080 Uiso calc R 1.000
H H21 0.24770 -0.16160 0.70490 0.1060 Uiso calc R 1.000
H H22 0.15070 -0.30520 0.63380 0.1050 Uiso calc R 1.000
H H23 0.18670 -0.33290 0.52340 0.0870 Uiso calc R 1.000
H H25 0.43890 -0.40610 0.44900 0.0850 Uiso calc R 1.000
H H26 0.68700 -0.46240 0.47350 0.1020 Uiso calc R 1.000
H H27 0.88860 -0.35040 0.50560 0.0980 Uiso calc R 1.000
H H28 0.84530 -0.17880 0.51550 0.0940 Uiso calc R 1.000
H H29 0.59950 -0.12130 0.49500 0.0840 Uiso calc R 1.000

loop_
_atom_type_symbol
_atom_type_description
_atom_type_scat_dispersion_real
_atom_type_scat_dispersion_imag
_atom_type_scat_source
S S 0.1246 0.1234 'International Tables Vol C Tables 4.2.6.8 and 6.1.1.4'
O O 0.0106 0.0060 'International Tables Vol C Tables 4.2.6.8 and 6.1.1.4'
N N 0.0061 0.0033 'International Tables Vol C Tables 4.2.6.8 and 6.1.1.4'
Cl Cl 0.1484 0.1585 'International Tables Vol C Tables 4.2.6.8 and 6.1.1.4'
H H 0.0000 0.0000 'International Tables Vol C Tables 4.2.6.8 and 6.1.1.4'
C C 0.0033 0.0016 'International Tables Vol C Tables 4.2.6.8 and 6.1.1.4'

loop_
_geom_angle_atom_site_label_1
_geom_angle_atom_site_label_2
_geom_angle_atom_site_label_3
_geom_angle
_geom_angle_publ_flag
O8 S7 O9 119.92(12) no
O8 S7 N1 106.87(11) no
O8 S7 C10 108.10(13) no
O9 S7 N1 107.06(11) no
O9 S7 C10 107.89(12) no
N1 S7 C10 106.23(11) no
S7 N1 C2 117.23(16) no
S7 N1 C6 116.13(16) no
C2 N1 C6 110.86(18) no
C3 N4 C5 107.52(18) no
C3 N4 C17 110.91(18) no
C5 N4 C17 110.54(17) no
N1 C2 C3 109.3(2) no
N4 C3 C2 111.0(2) no
N4 C5 C6 110.4(2) no
N1 C6 C5 109.2(2) no
S7 C10 C11 119.87(19) no
S7 C10 C15 120.1(2) no
C11 C10 C15 120.0(2) no
C10 C11 C12 119.5(3) no
C11 C12 C13 120.4(3) no
Cl16 C13 C12 120.2(2) no
Cl16 C13 C14 119.3(2) no
C12 C13 C14 120.5(3) no
C13 C14 C15 119.1(2) no
C10 C15 C14 120.5(3) no
N4 C17 C18 110.71(18) no
N4 C17 C24 111.52(17) no
C18 C17 C24 111.19(18) no
C17 C18 C19 121.5(2) no
C17 C18 C23 120.3(2) no
C19 C18 C23 118.3(2) no
C18 C19 C20 120.9(3) no
C19 C20 C21 120.0(3) no
C20 C21 C22 119.6(3) no
C21 C22 C23 120.7(3) no
C18 C23 C22 120.6(3) no
C17 C24 C25 119.4(2) no
C17 C24 C29 122.4(2) no
C25 C24 C29 118.2(2) no
C24 C25 C26 120.4(2) no
C25 C26 C27 121.0(3) no
C26 C27 C28 119.5(3) no
C27 C28 C29 120.2(3) no
C24 C29 C28 120.7(3) no
N1 C2 H2A 109.75 no
N1 C2 H2B 109.78 no
C3 C2 H2A 109.89 no
C3 C2 H2B 109.79 no
H2A C2 H2B 108.30 no
N4 C3 H3A 109.44 no
N4 C3 H3B 109.43 no
C2 C3 H3A 109.43 no
C2 C3 H3B 109.45 no
H3A C3 H3B 108.00 no
N4 C5 H5A 109.60 no
N4 C5 H5B 109.59 no
C6 C5 H5A 109.59 no
C6 C5 H5B 109.52 no
H5A C5 H5B 108.06 no
N1 C6 H6A 109.82 no
N1 C6 H6B 109.82 no
C5 C6 H6A 109.84 no
C5 C6 H6B 109.84 no
H6A C6 H6B 108.34 no
C10 C11 H11 120.23 no
C12 C11 H11 120.31 no
C11 C12 H12 119.84 no
C13 C12 H12 119.79 no
C13 C14 H14 120.52 no
C15 C14 H14 120.37 no
C10 C15 H15 119.73 no
C14 C15 H15 119.73 no
N4 C17 H17 107.75 no
C18 C17 H17 107.76 no
C24 C17 H17 107.73 no
C18 C19 H19 119.61 no
C20 C19 H19 119.51 no
C19 C20 H20 120.01 no
C21 C20 H20 119.98 no
C20 C21 H21 120.20 no
C22 C21 H21 120.20 no
C21 C22 H22 119.68 no
C23 C22 H22 119.65 no
C18 C23 H23 119.71 no
C22 C23 H23 119.74 no
C24 C25 H25 119.78 no
C26 C25 H25 119.83 no
C25 C26 H26 119.51 no
C27 C26 H26 119.53 no
C26 C27 H27 120.19 no
C28 C27 H27 120.26 no
C27 C28 H28 119.90 no
C29 C28 H28 119.94 no
C24 C29 H29 119.65 no
C28 C29 H29 119.65 no

loop_
_geom_bond_atom_site_label_1
_geom_bond_atom_site_label_2
_geom_bond_distance
_geom_bond_publ_flag
Cl16 C13 1.730(3) no
S7 O8 1.427(2) no
S7 O9 1.4261(18) no
S7 N1 1.637(2) no
S7 C10 1.761(3) no
N1 C2 1.473(3) no
N1 C6 1.470(4) no
N4 C3 1.466(4) no
N4 C5 1.468(3) no
N4 C17 1.479(3) no
C2 C3 1.508(3) no
C5 C6 1.511(3) no
C10 C11 1.376(4) no
C10 C15 1.384(3) no
C11 C12 1.377(4) no
C12 C13 1.381(4) no
C13 C14 1.372(4) no
C14 C15 1.381(4) no
C17 C18 1.515(3) no
C17 C24 1.526(3) no
C18 C19 1.384(4) no
C18 C23 1.381(4) no
C19 C20 1.385(4) no
C20 C21 1.376(5) no
C21 C22 1.362(5) no
C22 C23 1.387(4) no
C24 C25 1.383(3) no
C24 C29 1.381(4) no
C25 C26 1.385(5) no
C26 C27 1.351(5) no
C27 C28 1.376(6) no
C28 C29 1.383(4) no
C2 H2A 0.9692 no
C2 H2B 0.9704 no
C3 H3A 0.9701 no
C3 H3B 0.9700 no
C5 H5A 0.9704 no
C5 H5B 0.9705 no
C6 H6A 0.9699 no
C6 H6B 0.9687 no
C11 H11 0.9296 no
C12 H12 0.9296 no
C14 H14 0.9305 no
C15 H15 0.9302 no
C17 H17 0.9806 no
C19 H19 0.9291 no
C20 H20 0.9302 no
C21 H21 0.9305 no
C22 H22 0.9297 no
C23 H23 0.9291 no
C25 H25 0.9300 no
C26 H26 0.9306 no
C27 H27 0.9303 no
C28 H28 0.9303 no
C29 H29 0.9296 no

loop_
_geom_contact_atom_site_label_1
_geom_contact_atom_site_label_2
_geom_contact_distance
_geom_contact_site_symmetry_2
_geom_contact_publ_flag
Cl16 C26 3.629(3) 1_565 no
Cl16 H6B 3.1028 2_655 no
Cl16 H20 2.9831 4_554 no
O8 H2A 2.4862 . no
O8 H15 2.7200 . no
O8 H5A 2.8746 2_555 no
O8 H17 2.8583 2_555 no
O8 H21 2.6767 3_556 no
O9 H6B 2.5606 . no
O9 H11 2.5312 . no
N1 N4 2.865(3) . no
N4 N1 2.865(3) . no
N4 H19 2.7600 . no
N4 H29 2.7616 . no
C2 C15 3.421(4) . no
C3 C19 3.341(4) . no
C5 C29 3.326(4) . no
C6 C11 3.588(4) . no
C11 C6 3.588(4) . no
C15 C2 3.421(4) . no
C19 C29 3.428(4) . no
C19 C3 3.341(4) . no
C26 Cl16 3.629(3) 1_545 no
C29 C19 3.428(4) . no
C29 C5 3.326(4) . no
C2 H15 3.0460 . no
C10 H2B 3.0749 . no
C10 H6A 2.9100 . no
C10 H3B 3.0203 2_555 no
C15 H3B 3.0457 2_555 no
C15 H2B 2.8738 . no
C18 H3A 2.4914 . no
C19 H29 3.0851 . no
C19 H3A 2.7733 . no
C20 H6A 3.0905 3_656 no
C21 H2A 3.0936 3_556 no
C23 H27 3.0998 1_455 no
C24 H5B 2.5009 . no
C26 H14 3.0673 3_656 no
C27 H14 3.0150 3_656 no
C27 H11 2.9834 2_645 no
C29 H5B 2.7426 . no
C29 H19 3.0375 . no
H2A O8 2.4862 . no
H2A C21 3.0936 3_556 no
H2B C10 3.0749 . no
H2B C15 2.8738 . no
H2B H6A 2.4989 . no
H2B H15 2.5367 . no
H3A C18 2.4914 . no
H3A C19 2.7733 . no
H3B H5A 2.3453 . no
H3B H17 2.4164 . no
H3B C10 3.0203 2_545 no
H3B C15 3.0457 2_545 no
H5A H3B 2.3453 . no
H5A H17 2.4216 . no
H5A O8 2.8746 2_545 no
H5B C24 2.5009 . no
H5B C29 2.7426 . no
H5B H12 2.2977 2_645 no
H6A C10 2.9100 . no
H6A H2B 2.4989 . no
H6A C20 3.0905 3_656 no
H6A H20 2.5882 3_656 no
H6B O9 2.5606 . no
H6B Cl16 3.1028 2_645 no
H6B H22 2.5247 4_544 no
H11 O9 2.5312 . no
H11 C27 2.9834 2_655 no
H12 H5B 2.2977 2_655 no
H14 C26 3.0673 3_656 no
H14 C27 3.0150 3_656 no
H15 O8 2.7200 . no
H15 C2 3.0460 . no
H15 H2B 2.5367 . no
H17 H3B 2.4164 . no
H17 H5A 2.4216 . no
H17 H23 2.3276 . no
H17 H25 2.3258 . no
H17 O8 2.8583 2_545 no
H19 N4 2.7600 . no
H19 C29 3.0375 . no
H19 H29 2.4822 . no
H20 H6A 2.5882 3_656 no
H20 Cl16 2.9831 4_555 no
H21 O8 2.6767 3_556 no
H22 H6B 2.5247 4_545 no
H23 H17 2.3276 . no
H25 H17 2.3258 . no
H27 C23 3.0998 1_655 no
H29 N4 2.7616 . no
H29 C19 3.0851 . no
H29 H19 2.4822 . no

loop_
_geom_hbond_atom_site_label_D
_geom_hbond_atom_site_label_H
_geom_hbond_atom_site_label_A
_geom_hbond_distance_DH
_geom_hbond_distance_HA
_geom_hbond_distance_DA
_geom_hbond_angle_DHA
_geom_hbond_publ_flag
C2 H2A O8 0.9700 2.4900 2.890(3) 105.00 y
C6 H6B O9 0.9700 2.5600 2.965(3) 105.00 y
C11 H11 O9 0.9300 2.5300 2.905(3) 104.00 y

loop_
_geom_torsion_atom_site_label_1
_geom_torsion_atom_site_label_2
_geom_torsion_atom_site_label_3
_geom_torsion_atom_site_label_4
_geom_torsion
_geom_torsion_publ_flag
O8 S7 N1 C2 -42.1(2) no
O9 S7 N1 C2 -171.75(18) no
C10 S7 N1 C2 73.2(2) no
O8 S7 N1 C6 -176.37(16) no
O9 S7 N1 C6 53.96(19) no
C10 S7 N1 C6 -61.13(19) no
O9 S7 C10 C11 -13.5(2) no
N1 S7 C10 C11 101.0(2) no
O8 S7 C10 C15 37.7(2) no
O9 S7 C10 C15 168.8(2) no
N1 S7 C10 C15 -76.7(2) no
O8 S7 C10 C11 -144.6(2) no
S7 N1 C2 C3 166.58(18) no
C6 N1 C2 C3 -56.9(3) no
C2 N1 C6 C5 57.6(2) no
S7 N1 C6 C5 -165.36(15) no
C3 N4 C5 C6 61.4(3) no
C17 N4 C3 C2 178.14(18) no
C5 N4 C3 C2 -60.9(2) no
C3 N4 C17 C24 177.36(17) no
C17 N4 C5 C6 -177.4(2) no
C3 N4 C17 C18 -58.3(2) no
C5 N4 C17 C18 -177.4(2) no
C5 N4 C17 C24 58.2(2) no
N1 C2 C3 N4 59.0(3) no
N4 C5 C6 N1 -60.3(3) no
S7 C10 C11 C12 -177.6(2) no
C15 C10 C11 C12 0.1(4) no
S7 C10 C15 C14 177.0(2) no
C11 C10 C15 C14 -0.6(4) no
C10 C11 C12 C13 0.5(4) no
C11 C12 C13 C14 -0.7(4) no
C11 C12 C13 Cl16 179.6(2) no
Cl16 C13 C14 C15 179.9(2) no
C12 C13 C14 C15 0.1(4) no
C13 C14 C15 C10 0.5(4) no
N4 C17 C18 C19 -48.4(3) no
C24 C17 C18 C23 -104.7(3) no
N4 C17 C24 C25 -135.1(2) no
N4 C17 C24 C29 45.2(3) no
C18 C17 C24 C25 100.8(2) no
C18 C17 C24 C29 -78.9(3) no
N4 C17 C18 C23 130.7(2) no
C24 C17 C18 C19 76.1(3) no
C19 C18 C23 C22 0.6(4) no
C17 C18 C23 C22 -178.6(3) no
C17 C18 C19 C20 178.2(3) no
C23 C18 C19 C20 -0.9(4) no
C18 C19 C20 C21 0.7(5) no
C19 C20 C21 C22 -0.1(5) no
C20 C21 C22 C23 -0.2(5) no
C21 C22 C23 C18 0.0(5) no
C17 C24 C25 C26 -179.4(2) no
C25 C24 C29 C28 0.7(4) no
C29 C24 C25 C26 0.3(4) no
C17 C24 C29 C28 -179.5(2) no
C24 C25 C26 C27 -1.0(4) no
C25 C26 C27 C28 0.5(4) no
C26 C27 C28 C29 0.6(4) no
C27 C28 C29 C24 -1.2(4) no

loop_
_cod_related_entry_id
_cod_related_entry_database
_cod_related_entry_code
1 ChemSpider 916683
